data_4027340
loop_
_publ_author_name
'Leleti Rajender Reddy'
'Kapa Prasad'
'Mahavir Prashad'

_publ_section_title
;
 A Protocol for an Asymmetric Synthesis of \g-Amino Acids
;
_journal_name_full 'Journal of Organic Chemistry'
_journal_page_first 6296
_journal_page_last 6301
_journal_paper_doi 10.1021/jo301177f
_journal_volume 77
_journal_year 2012
_chemical_absolute_configuration ad
_chemical_formula_moiety 'C17 H27 N1 O3 S1'
_chemical_formula_sum 'C17 H27 N O3 S'
_chemical_formula_weight 325.47
_space_group_IT_number 19
_symmetry_cell_setting tetragonal
_symmetry_space_group_name_Hall 'P 2ac 2ab'
_symmetry_space_group_name_H-M 'P 21 21 21'
_audit_creation_date 24-04-12
_audit_creation_method 'SHELXL and local programs'
_audit_update_record ' ?'
_cell_angle_alpha 90.00
_cell_angle_beta 90.00
_cell_angle_gamma 90.00
_cell_formula_units_Z 4
_cell_length_a 17.699(2)
_cell_length_b 17.699(2)
_cell_length_c 5.8563(4)
_cell_measurement_reflns_used 2838
_cell_measurement_temperature 200.0(2)
_cell_measurement_theta_max 72
_cell_measurement_theta_min 2
_cell_volume 1834.5(3)
_computing_cell_refinement 'CrystalClear (Rigaku, 2001)'
_computing_data_collection 'CrystalClear(Rigaku, 2001)'
_computing_data_reduction 'CrystalClear (Rigaku, 2001)'
_computing_molecular_graphics
;
    ORTEP (Johnson, 1976)
    PLATON (Spek, 2003)
;
_computing_publication_material 'SHELX97(Sheldrick, 2008) and local programs'
_computing_structure_refinement 'SHELX97 (Sheldrick, 2008)'
_computing_structure_solution
;
 direct methods (SIR2011, Burla et al., in press)
;
_diffrn_ambient_temperature 200.0(2)
_diffrn_measured_fraction_theta_full 0.9160
_diffrn_measured_fraction_theta_max 0.9160
_diffrn_measurement_details
;
Data were collected on a Rigaku Rapid which has a quarter 
chi circle and a 200 degree curved image plate at a fixed 
distance of 127.4mm.  Strategy was optimized using the 
CrystalClear software.  The completeness is the best 
that can be obtained with this geometry. The missing data are not cusp 
data but mostly high angle data.
;
_diffrn_measurement_device_type Rigaku_Rapid_II
_diffrn_measurement_method \w
_diffrn_radiation_monochromator 'confocal optics'
_diffrn_radiation_type CU-K\a
_diffrn_radiation_wavelength 1.54184
_diffrn_reflns_av_R_equivalents 0.0526
_diffrn_reflns_av_sigmaI/netI 0.0280
_diffrn_reflns_limit_h_max 21
_diffrn_reflns_limit_h_min -21
_diffrn_reflns_limit_k_max 18
_diffrn_reflns_limit_k_min -19
_diffrn_reflns_limit_l_max 6
_diffrn_reflns_limit_l_min -6
_diffrn_reflns_number 8701
_diffrn_reflns_theta_full 62.4
_diffrn_reflns_theta_max 72.07
_diffrn_reflns_theta_min 2.50
_diffrn_standards_number 0
_exptl_absorpt_coefficient_mu 1.657
_exptl_absorpt_correction_T_max 0.8758
_exptl_absorpt_correction_T_min 0.6833
_exptl_absorpt_correction_type multi-scan
_exptl_absorpt_process_details 'CrystalClear (Rigaku, 2001)'
_exptl_crystal_colour colorless
_exptl_crystal_density_diffrn 1.178
_exptl_crystal_description needle
_exptl_crystal_F_000 704
_exptl_crystal_size_max 0.20
_exptl_crystal_size_mid 0.08
_exptl_crystal_size_min 0.08
_refine_diff_density_max 0.23
_refine_diff_density_min -0.26
_refine_ls_abs_structure_details 'Flack H. D. (1983), Acta Cryst. A39, 876-881'
_refine_ls_abs_structure_Flack 0.10(7)
_refine_ls_d_res_high 0.87
_refine_ls_extinction_method none
_refine_ls_goodness_of_fit_ref 1.112
_refine_ls_hydrogen_treatment mixed
_refine_ls_matrix_type full
_refine_ls_number_parameters 209
_refine_ls_number_reflns 2469
_refine_ls_number_restraints 0
_refine_ls_R_factor_all 0.068
_refine_ls_R_factor_gt 0.063
_refine_ls_shift/su_max 0.002
_refine_ls_structure_factor_coef Fsqd
_refine_ls_weighting_details 'w=1/[\s^2^(Fo^2^)+(0.1157P)^2^+0.5434P] where P=(Fo^2^+2Fc^2^)/3'
_refine_ls_weighting_scheme calc
_refine_ls_wR_factor_gt 0.173
_refine_ls_wR_factor_ref 0.182
_reflns_Friedel_coverage 0.7922
_reflns_number_gt 2293
_reflns_number_total 2469
_reflns_threshold_expression >2.0\s(I)
_cod_data_source_file jo301177f_si_002.cif
_cod_data_source_block LR36
_cod_depositor_comments
;
The following automatic conversions were performed:

'_refine_ls_weighting_scheme' value 'calc ' changed to 'calc'
according to the built-in table from CIF Core dictionary named
'cif_core.dic' version 2.4.1 from 2010-06-29.

Automatic conversion script
Id: cif_fix_values 1891 2012-01-12 08:04:46Z andrius 

The following automatic conversions were performed:

data name '_iucr_refine_instruction_details' was replaced with
'_iucr_refine_instructions_details' as specified in the replacement
file 'data/replacement-values/replacement_tags.lst'.

Automatic conversion script
Id: cif_correct_tags 9268 2022-04-12 08:56:07Z antanas 
;
_cod_original_cell_volume 1834.5(4)
_cod_original_formula_sum 'C17 H27 N1 O3 S1'
_cod_database_code 4027340

loop_
_symmetry_equiv_pos_as_xyz
'x, y, z'
'-x+1/2, -y, z+1/2'
'-x, y+1/2, -z+1/2'
'x+1/2, -y+1/2, -z'

loop_
_atom_site_label
_atom_site_fract_x
_atom_site_fract_y
_atom_site_fract_z
_atom_site_U_iso_or_equiv
_atom_site_adp_type
_atom_site_occupancy
_atom_site_symmetry_multiplicity
_atom_site_calc_flag
_atom_site_refinement_flags
S2 0.71340(11) 0.12291(10) 0.7255(3) 0.0693(4) Uani 1 1 d .
O2 0.7038(3) 0.0553(3) 0.8695(9) 0.0810(15) Uani 1 1 d .
O7 1.0304(4) 0.0651(5) 0.1259(13) 0.113(2) Uani 1 1 d .
O8 1.1188(3) 0.1148(3) 0.3579(10) 0.0864(17) Uani 1 1 d .
N3 0.7812(4) 0.1111(4) 0.5301(11) 0.0716(17) Uani 1 1 d .
C1 0.6319(4) 0.1258(5) 0.5331(14) 0.0738(18) Uani 1 1 d .
C4 0.8581(4) 0.1287(4) 0.6115(13) 0.0669(17) Uani 1 1 d .
C5 0.9121(5) 0.1022(4) 0.4258(14) 0.072(2) Uani 1 1 d .
C6 0.9936(4) 0.1240(4) 0.4790(15) 0.0748(19) Uani 1 1 d .
C7 1.0477(5) 0.0979(4) 0.2942(16) 0.076(2) Uani 1 1 d .
C9 1.1770(6) 0.0898(6) 0.1964(19) 0.093(3) Uani 1 1 d .
C10 1.1886(7) 0.1455(7) 0.011(2) 0.114(4) Uani 1 1 d .
C11 0.5640(5) 0.1387(6) 0.6913(16) 0.091(2) Uani 1 1 d .
C12 0.6420(6) 0.1907(5) 0.3665(14) 0.091(3) Uani 1 1 d .
C13 0.6227(5) 0.0509(5) 0.4062(14) 0.077(2) Uani 1 1 d .
C41 0.8650(4) 0.2125(4) 0.6614(12) 0.0638(17) Uani 1 1 d .
C42 0.8429(4) 0.2668(4) 0.5049(13) 0.0690(19) Uani 1 1 d .
C43 0.8538(5) 0.3430(5) 0.5481(14) 0.077(2) Uani 1 1 d .
C44 0.8858(4) 0.3677(4) 0.7495(15) 0.0719(18) Uani 1 1 d .
C45 0.9082(5) 0.3127(5) 0.9042(13) 0.0719(19) Uani 1 1 d .
C46 0.8985(5) 0.2369(4) 0.8609(12) 0.074(2) Uani 1 1 d .
C47 0.8972(6) 0.4509(4) 0.8043(17) 0.088(3) Uani 1 1 d .
H3 0.770(2) 0.079(3) 0.503(8) 0.006(13) Uiso 1 1 d .
H4 0.8682 0.0996 0.7546 0.080 Uiso 1 1 calc R
H42 0.8199 0.2515 0.3658 0.083 Uiso 1 1 calc R
H43 0.8389 0.3790 0.4365 0.093 Uiso 1 1 calc R
H45 0.9309 0.3279 1.0439 0.086 Uiso 1 1 calc R
H46 0.9152 0.2009 0.9700 0.089 Uiso 1 1 calc R
H5A 0.8971 0.1248 0.2781 0.087 Uiso 1 1 calc R
H5B 0.9085 0.0466 0.4108 0.087 Uiso 1 1 calc R
H6A 0.9971 0.1795 0.4946 0.090 Uiso 1 1 calc R
H6B 1.0086 0.1012 0.6265 0.090 Uiso 1 1 calc R
H9A 1.1618 0.0408 0.1295 0.112 Uiso 1 1 calc R
H9B 1.2251 0.0822 0.2793 0.112 Uiso 1 1 calc R
H10A 1.1416 0.1515 -0.0755 0.172 Uiso 1 1 calc R
H10B 1.2286 0.1275 -0.0914 0.172 Uiso 1 1 calc R
H10C 1.2033 0.1942 0.0767 0.172 Uiso 1 1 calc R
H11A 0.5175 0.1397 0.6005 0.137 Uiso 1 1 calc R
H11B 0.5700 0.1870 0.7710 0.137 Uiso 1 1 calc R
H11C 0.5612 0.0977 0.8033 0.137 Uiso 1 1 calc R
H12A 0.6850 0.1802 0.2659 0.136 Uiso 1 1 calc R
H12B 0.6515 0.2375 0.4514 0.136 Uiso 1 1 calc R
H12C 0.5961 0.1965 0.2746 0.136 Uiso 1 1 calc R
H13A 0.5757 0.0517 0.3181 0.116 Uiso 1 1 calc R
H13B 0.6211 0.0093 0.5166 0.116 Uiso 1 1 calc R
H13C 0.6656 0.0436 0.3024 0.116 Uiso 1 1 calc R
H47A 0.8502 0.4719 0.8664 0.132 Uiso 1 1 calc R
H47B 0.9109 0.4782 0.6647 0.132 Uiso 1 1 calc R
H47C 0.9377 0.4563 0.9172 0.132 Uiso 1 1 calc R

loop_
_atom_site_aniso_label
_atom_site_aniso_U_11
_atom_site_aniso_U_22
_atom_site_aniso_U_33
_atom_site_aniso_U_12
_atom_site_aniso_U_13
_atom_site_aniso_U_23
S2 0.0836(11) 0.0690(9) 0.0551(9) -0.0015(8) 0.0063(9) -0.0044(8)
O2 0.091(4) 0.091(3) 0.062(3) -0.001(3) 0.009(3) 0.004(3)
O7 0.093(5) 0.147(6) 0.099(5) -0.024(4) 0.020(4) -0.052(5)
O8 0.084(4) 0.102(4) 0.074(4) -0.011(3) 0.007(3) -0.016(3)
N3 0.092(5) 0.063(4) 0.060(4) -0.010(4) 0.001(3) -0.006(3)
C1 0.078(5) 0.080(4) 0.064(4) 0.001(4) 0.003(4) -0.004(4)
C4 0.073(4) 0.063(4) 0.064(4) -0.002(3) -0.006(3) 0.002(4)
C5 0.098(5) 0.062(4) 0.057(5) -0.002(4) 0.000(4) 0.003(3)
C6 0.084(5) 0.071(4) 0.068(5) -0.001(4) -0.002(4) -0.015(4)
C7 0.085(5) 0.073(4) 0.071(6) -0.001(4) 0.001(4) -0.004(4)
C9 0.088(5) 0.104(6) 0.087(7) -0.007(4) 0.006(5) -0.010(5)
C10 0.126(8) 0.124(8) 0.094(8) -0.011(6) -0.001(6) 0.002(6)
C11 0.087(5) 0.107(6) 0.079(6) 0.009(5) 0.009(4) -0.003(5)
C12 0.122(7) 0.083(5) 0.067(5) 0.006(5) -0.011(5) 0.006(4)
C13 0.093(6) 0.082(5) 0.057(5) -0.019(4) 0.012(4) -0.012(4)
C41 0.071(4) 0.067(4) 0.054(4) -0.004(3) 0.013(3) 0.001(3)
C42 0.087(5) 0.075(5) 0.045(4) 0.000(4) 0.000(4) 0.001(3)
C43 0.091(5) 0.075(5) 0.065(5) 0.002(4) 0.014(4) 0.012(4)
C44 0.079(4) 0.076(4) 0.061(5) -0.002(3) 0.004(4) -0.005(4)
C45 0.084(5) 0.079(5) 0.053(4) -0.010(4) 0.000(4) -0.010(4)
C46 0.099(5) 0.074(4) 0.050(4) -0.003(4) -0.007(4) 0.009(4)
C47 0.105(6) 0.072(4) 0.087(7) -0.008(4) -0.007(5) -0.004(4)

loop_
_atom_type_symbol
_atom_type_description
_atom_type_scat_dispersion_real
_atom_type_scat_dispersion_imag
_atom_type_scat_source
C C 0.0181 0.0091 'International Tables Vol C Tables 4.2.6.8 and 6.1.1.4'
H H 0.0000 0.0000 'International Tables Vol C Tables 4.2.6.8 and 6.1.1.4'
N N 0.0311 0.0180 'International Tables Vol C Tables 4.2.6.8 and 6.1.1.4'
O O 0.0492 0.0322 'International Tables Vol C Tables 4.2.6.8 and 6.1.1.4'
S S 0.3331 0.5567 'International Tables Vol C Tables 4.2.6.8 and 6.1.1.4'

loop_
_geom_angle_atom_site_label_1
_geom_angle_atom_site_label_2
_geom_angle_atom_site_label_3
_geom_angle
O2 S2 N3 111.9(3)
O2 S2 C1 106.5(4)
N3 S2 C1 98.5(3)
O2 S2 H3 97.4(14)
N3 S2 H3 19.8(13)
C1 S2 H3 90.4(14)
C7 O8 C9 114.2(7)
C4 N3 S2 114.5(5)
C4 N3 H3 125(4)
S2 N3 H3 94(4)
C12 C1 C13 110.9(7)
C12 C1 C11 111.5(7)
C13 C1 C11 109.9(7)
C12 C1 S2 108.9(6)
C13 C1 S2 111.0(6)
C11 C1 S2 104.5(5)
N3 C4 C41 110.1(6)
N3 C4 C5 106.4(6)
C41 C4 C5 112.9(6)
N3 C4 H4 109.10
C41 C4 H4 109.10
C5 C4 H4 109.10
C4 C5 C6 111.7(7)
C4 C5 H5A 109.30
C6 C5 H5A 109.30
C4 C5 H5B 109.30
C6 C5 H5B 109.30
H5A C5 H5B 107.90
C7 C6 C5 112.0(7)
C7 C6 H6A 109.20
C5 C6 H6A 109.20
C7 C6 H6B 109.20
C5 C6 H6B 109.20
H6A C6 H6B 107.90
O7 C7 O8 125.6(8)
O7 C7 C6 125.4(8)
O8 C7 C6 109.0(7)
O8 C9 C10 111.7(8)
O8 C9 H9A 109.30
C10 C9 H9A 109.30
O8 C9 H9B 109.30
C10 C9 H9B 109.30
H9A C9 H9B 107.90
C9 C10 H10A 109.50
C9 C10 H10B 109.50
H10A C10 H10B 109.50
C9 C10 H10C 109.50
H10A C10 H10C 109.50
H10B C10 H10C 109.50
C1 C11 H11A 109.50
C1 C11 H11B 109.50
H11A C11 H11B 109.50
C1 C11 H11C 109.50
H11A C11 H11C 109.50
H11B C11 H11C 109.50
C1 C12 H12A 109.50
C1 C12 H12B 109.50
H12A C12 H12B 109.50
C1 C12 H12C 109.50
H12A C12 H12C 109.50
H12B C12 H12C 109.50
C1 C13 H13A 109.50
C1 C13 H13B 109.50
H13A C13 H13B 109.50
C1 C13 H13C 109.50
H13A C13 H13C 109.50
H13B C13 H13C 109.50
C46 C41 C42 117.7(7)
C46 C41 C4 120.3(7)
C42 C41 C4 121.9(7)
C41 C42 C43 121.0(8)
C41 C42 H42 119.50
C43 C42 H42 119.50
C44 C43 C42 121.5(8)
C44 C43 H43 119.20
C42 C43 H43 119.20
C43 C44 C45 116.9(7)
C43 C44 C47 122.9(8)
C45 C44 C47 120.2(8)
C46 C45 C44 121.9(7)
C46 C45 H45 119.10
C44 C45 H45 119.10
C45 C46 C41 121.0(7)
C45 C46 H46 119.50
C41 C46 H46 119.50
C44 C47 H47A 109.50
C44 C47 H47B 109.50
H47A C47 H47B 109.50
C44 C47 H47C 109.50
H47A C47 H47C 109.50
H47B C47 H47C 109.50

loop_
_geom_bond_atom_site_label_1
_geom_bond_atom_site_label_2
_geom_bond_distance
S2 O2 1.473(6)
S2 N3 1.672(7)
S2 C1 1.831(8)
S2 H3 1.82(5)
O7 C7 1.184(10)
O8 C7 1.345(10)
O8 C9 1.467(11)
N3 C4 1.474(11)
N3 H3 0.62(4)
C1 C12 1.519(12)
C1 C13 1.529(11)
C1 C11 1.534(11)
C4 C41 1.516(10)
C4 C5 1.522(11)
C4 H4 1.0000
C5 C6 1.526(11)
C5 H5A 0.9900
C5 H5B 0.9900
C6 C7 1.517(11)
C6 H6A 0.9900
C6 H6B 0.9900
C9 C10 1.481(15)
C9 H9A 0.9900
C9 H9B 0.9900
C10 H10A 0.9800
C10 H10B 0.9800
C10 H10C 0.9800
C11 H11A 0.9800
C11 H11B 0.9800
C11 H11C 0.9800
C12 H12A 0.9800
C12 H12B 0.9800
C12 H12C 0.9800
C13 H13A 0.9800
C13 H13B 0.9800
C13 H13C 0.9800
C41 C46 1.380(10)
C41 C42 1.384(10)
C42 C43 1.385(12)
C42 H42 0.9500
C43 C44 1.380(11)
C43 H43 0.9500
C44 C45 1.387(11)
C44 C47 1.521(11)
C45 C46 1.376(11)
C45 H45 0.9500
C46 H46 0.9500
C47 H47A 0.9800
C47 H47B 0.9800
C47 H47C 0.9800

loop_
_geom_torsion_atom_site_label_1
_geom_torsion_atom_site_label_2
_geom_torsion_atom_site_label_3
_geom_torsion_atom_site_label_4
_geom_torsion
O2 S2 N3 C4 -85.8(6)
C1 S2 N3 C4 162.5(6)
O2 S2 C1 C12 -175.3(5)
N3 S2 C1 C12 -59.3(6)
O2 S2 C1 C13 -52.9(6)
N3 S2 C1 C13 63.0(6)
O2 S2 C1 C11 65.5(6)
N3 S2 C1 C11 -178.6(6)
S2 N3 C4 C41 -66.6(7)
S2 N3 C4 C5 170.7(5)
N3 C4 C5 C6 174.6(6)
C41 C4 C5 C6 53.7(8)
C4 C5 C6 C7 -179.8(6)
C9 O8 C7 O7 0.8(13)
C9 O8 C7 C6 177.8(6)
C5 C6 C7 O7 0.7(12)
C5 C6 C7 O8 -176.4(7)
C7 O8 C9 C10 84.8(9)
N3 C4 C41 C46 134.0(7)
C5 C4 C41 C46 -107.2(8)
N3 C4 C41 C42 -50.3(9)
C5 C4 C41 C42 68.5(9)
C46 C41 C42 C43 -0.3(11)
C4 C41 C42 C43 -176.1(7)
C41 C42 C43 C44 -1.1(12)
C42 C43 C44 C45 1.6(11)
C42 C43 C44 C47 -178.8(7)
C43 C44 C45 C46 -0.6(12)
C47 C44 C45 C46 179.7(8)
C44 C45 C46 C41 -0.8(13)
C42 C41 C46 C45 1.3(12)
C4 C41 C46 C45 177.1(7)
